data_8102710
loop_
_publ_author_name
'Hong-Ye Bai'
'Jin Yang'

_publ_section_title
;
 Crystal structure of
 aqua(m2-benzene-1,2-dicarboxylato)(1,12,15-triaza-3,4:9,10-dibenzo-5,8-dioxacycloheptadecane-k3N,N',N'')cobalt(II),
 Co(H2O)(C8H4O4)(C20H27N3O2)
;
_journal_issue 2
_journal_name_full 'Zeitschrift f\"ur Kristallographie - New Crystal Structures'
_journal_page_first 401
_journal_volume 225
_journal_year 2010
_chemical_formula_moiety 'C56 H66 Co2 N6 O14'
_chemical_formula_sum 'C56 H66 Co2 N6 O14'
_chemical_formula_weight 1165.01
_chemical_name_systematic
;
bis[(benzene-1,2-dicarboxylato-<i>m</i>~2~O)-
monoaqua-(1,12,15-triaza-3,4:9,10-dibenzo-5,8-dioxacyclo-heptadecane-
<i>\k</i>^3^N,N',N'')cobalt(II)]

;
_space_group_IT_number 14
_symmetry_cell_setting monoclinic
_symmetry_space_group_name_Hall '-P 2yn'
_symmetry_space_group_name_H-M 'P 1 21/n 1'
_atom_sites_solution_hydrogens geom
_atom_sites_solution_primary direct
_atom_sites_solution_secondary difmap
_audit_creation_method SHELXL-97
_cell_angle_alpha 90.00
_cell_angle_beta 107.451(10)
_cell_angle_gamma 90.00
_cell_formula_units_Z 2
_cell_length_a 12.456(3)
_cell_length_b 11.487(4)
_cell_length_c 20.368(5)
_cell_measurement_reflns_used 6243
_cell_measurement_temperature 293(2)
_cell_measurement_theta_max 27.5
_cell_measurement_theta_min 3.1
_cell_volume 2780.2(14)
_computing_cell_refinement PROCESS-AUTO
_computing_data_collection PROCESS-AUTO
_computing_data_reduction PROCESS-AUTO
_computing_structure_refinement 'SHELXL-97 (Sheldrick, 1997)'
_computing_structure_solution 'SHELXS-97 (Sheldrick, 1997)'
_diffrn_ambient_temperature 293(2)
_diffrn_detector_area_resol_mean 10.0
_diffrn_measured_fraction_theta_full 0.998
_diffrn_measured_fraction_theta_max 0.983
_diffrn_measurement_device_type 'Rigaku RAXIS-RAPID'
_diffrn_measurement_method '\w scan'
_diffrn_radiation_monochromator graphite
_diffrn_radiation_source 'fine-focus sealed tube'
_diffrn_radiation_type MoK\a
_diffrn_radiation_wavelength 0.71073
_diffrn_reflns_av_R_equivalents 0.0251
_diffrn_reflns_av_sigmaI/netI 0.0205
_diffrn_reflns_limit_h_max 15
_diffrn_reflns_limit_h_min -15
_diffrn_reflns_limit_k_max 14
_diffrn_reflns_limit_k_min -14
_diffrn_reflns_limit_l_max 26
_diffrn_reflns_limit_l_min -26
_diffrn_reflns_number 26230
_diffrn_reflns_theta_full 25.00
_diffrn_reflns_theta_max 27.46
_diffrn_reflns_theta_min 3.10
_exptl_absorpt_coefficient_mu 0.667
_exptl_absorpt_correction_T_max 0.883
_exptl_absorpt_correction_T_min 0.852
_exptl_absorpt_correction_type multi-scan
_exptl_absorpt_process_details
;
Higashi,T (1995) Program for absorption correction. 
Rigaku Corporation, Tokyo, Japan.
;
_exptl_crystal_colour brown
_exptl_crystal_density_diffrn 1.392
_exptl_crystal_density_method 'not measured'
_exptl_crystal_description block
_exptl_crystal_F_000 1220
_exptl_crystal_size_max 0.236
_exptl_crystal_size_mid 0.210
_exptl_crystal_size_min 0.190
_refine_diff_density_max 0.523
_refine_diff_density_min -0.296
_refine_diff_density_rms 0.046
_refine_ls_extinction_method none
_refine_ls_goodness_of_fit_ref 1.042
_refine_ls_hydrogen_treatment mixed
_refine_ls_matrix_type full
_refine_ls_number_parameters 367
_refine_ls_number_reflns 6243
_refine_ls_number_restraints 6
_refine_ls_restrained_S_all 1.043
_refine_ls_R_factor_all 0.0435
_refine_ls_R_factor_gt 0.0348
_refine_ls_shift/su_max 0.003
_refine_ls_shift/su_mean 0.000
_refine_ls_structure_factor_coef Fsqd
_refine_ls_weighting_details 'calc w=1/[\s^2^(Fo^2^)+(0.0460P)^2^+0.9006P] where P=(Fo^2^+2Fc^2^)/3'
_refine_ls_weighting_scheme calc
_refine_ls_wR_factor_gt 0.0855
_refine_ls_wR_factor_ref 0.0900
_reflns_number_gt 5270
_reflns_number_total 6243
_reflns_threshold_expression >2sigma(I)
_cod_data_source_file 1267-2988.cff
_cod_data_source_block y
_cod_depositor_comments
;
The following automatic conversions were performed:
'_symmetry_cell_setting' value 'Monoclinic' changed to 'monoclinic'
according to '/home/saulius/struct/CIF-dictionaries/cif_core.dic'
dictionary named 'cif_core.dic' version 2.4.1 from 2010-06-29.

Automatic conversion script
Id: cif_fix_enum 1555 2011-01-17 13:19:09Z saulius 
;
_cod_original_sg_symbol_H-M 'P 21/n'
_cod_database_code 8102710

loop_
_symmetry_equiv_pos_as_xyz
'x, y, z'
'-x+1/2, y+1/2, -z+1/2'
'-x, -y, -z'
'x-1/2, -y-1/2, z-1/2'

loop_
_atom_site_label
_atom_site_type_symbol
_atom_site_fract_x
_atom_site_fract_y
_atom_site_fract_z
_atom_site_U_iso_or_equiv
_atom_site_adp_type
_atom_site_occupancy
_atom_site_symmetry_multiplicity
_atom_site_calc_flag
_atom_site_refinement_flags
_atom_site_disorder_assembly
_atom_site_disorder_group
Co1 Co 0.091677(17) 0.206511(18) 0.503168(11) 0.02821(8) Uani 1 1 d . . .
C1 C 0.42701(15) 0.37687(17) 0.62421(10) 0.0441(4) Uani 1 1 d . . .
C2 C 0.45172(18) 0.4485(2) 0.68130(12) 0.0593(6) Uani 1 1 d . . .
H2 H 0.4034 0.4504 0.7084 0.071 Uiso 1 1 calc R . .
C3 C 0.5489(2) 0.5186(3) 0.69917(15) 0.0765(8) Uani 1 1 d . . .
H3 H 0.5646 0.5660 0.7379 0.092 Uiso 1 1 calc R . .
C4 C 0.6207(2) 0.5172(2) 0.65929(16) 0.0790(8) Uani 1 1 d . . .
H4 H 0.6848 0.5635 0.6714 0.095 Uiso 1 1 calc R . .
C5 C 0.59833(19) 0.4477(2) 0.60162(14) 0.0661(6) Uani 1 1 d . . .
H5 H 0.6459 0.4485 0.5741 0.079 Uiso 1 1 calc R . .
C6 C 0.50275(16) 0.37543(19) 0.58485(11) 0.0480(5) Uani 1 1 d . . .
C7 C 0.55413(18) 0.2818(2) 0.49219(13) 0.0565(5) Uani 1 1 d . . .
H7A H 0.6307 0.2840 0.5228 0.068 Uiso 1 1 calc R . .
H7B H 0.5455 0.3431 0.4583 0.068 Uiso 1 1 calc R . .
C8 C 0.53049(19) 0.1659(3) 0.45727(13) 0.0650(6) Uani 1 1 d . . .
H8A H 0.5858 0.1505 0.4334 0.078 Uiso 1 1 calc R . .
H8B H 0.5373 0.1055 0.4916 0.078 Uiso 1 1 calc R . .
C9 C 0.38777(18) 0.0532(2) 0.38228(11) 0.0515(5) Uani 1 1 d . . .
C10 C 0.4432(2) -0.0010(3) 0.34034(14) 0.0758(8) Uani 1 1 d . . .
H10 H 0.5049 0.0345 0.3320 0.091 Uiso 1 1 calc R . .
C11 C 0.4060(3) -0.1068(3) 0.31155(13) 0.0818(9) Uani 1 1 d . . .
H11 H 0.4439 -0.1438 0.2844 0.098 Uiso 1 1 calc R . .
C12 C 0.3125(3) -0.1593(2) 0.32230(12) 0.0738(8) Uani 1 1 d . . .
H12 H 0.2861 -0.2297 0.3010 0.089 Uiso 1 1 calc R . .
C13 C 0.2581(2) -0.1064(2) 0.36511(11) 0.0563(5) Uani 1 1 d . . .
H13 H 0.1958 -0.1422 0.3726 0.068 Uiso 1 1 calc R . .
C14 C 0.29631(16) -0.00088(18) 0.39666(9) 0.0413(4) Uani 1 1 d . . .
C15 C 0.24489(15) 0.05019(18) 0.44880(9) 0.0417(4) Uani 1 1 d . . .
H15A H 0.2289 -0.0134 0.4758 0.050 Uiso 1 1 calc R . .
H15B H 0.3012 0.0990 0.4799 0.050 Uiso 1 1 calc R . .
C16 C 0.14305(18) 0.20755(18) 0.36979(10) 0.0460(4) Uani 1 1 d . . .
H16A H 0.1376 0.1692 0.3265 0.055 Uiso 1 1 calc R . .
H16B H 0.2136 0.2499 0.3842 0.055 Uiso 1 1 calc R . .
C17 C 0.04461(19) 0.29237(19) 0.36019(10) 0.0514(5) Uani 1 1 d . . .
H17A H 0.0486 0.3522 0.3274 0.062 Uiso 1 1 calc R . .
H17B H -0.0259 0.2509 0.3419 0.062 Uiso 1 1 calc R . .
C18 C 0.12916(18) 0.44499(18) 0.44734(12) 0.0565(6) Uani 1 1 d . . .
H18A H 0.0883 0.5181 0.4399 0.068 Uiso 1 1 calc R . .
H18B H 0.1788 0.4447 0.4186 0.068 Uiso 1 1 calc R . .
C19 C 0.19816(18) 0.43636(17) 0.52149(12) 0.0534(5) Uani 1 1 d . . .
H19A H 0.2597 0.4917 0.5310 0.064 Uiso 1 1 calc R . .
H19B H 0.1519 0.4549 0.5508 0.064 Uiso 1 1 calc R . .
C20 C 0.32245(16) 0.29943(17) 0.60604(10) 0.0431(4) Uani 1 1 d . . .
H20A H 0.3465 0.2187 0.6101 0.052 Uiso 1 1 calc R . .
H20B H 0.2825 0.3128 0.6396 0.052 Uiso 1 1 calc R . .
C21 C -0.13891(13) -0.04539(14) 0.37602(8) 0.0303(3) Uani 1 1 d . . .
C22 C -0.22073(13) 0.04542(15) 0.33500(8) 0.0317(3) Uani 1 1 d . . .
C23 C -0.28706(16) 0.01687(19) 0.26820(9) 0.0446(4) Uani 1 1 d . . .
H23 H -0.2776 -0.0548 0.2495 0.054 Uiso 1 1 calc R . .
C24 C -0.36685(18) 0.0948(2) 0.22969(10) 0.0557(6) Uani 1 1 d . . .
H24 H -0.4099 0.0750 0.1853 0.067 Uiso 1 1 calc R . .
C25 C -0.38247(19) 0.2006(2) 0.25661(11) 0.0573(6) Uani 1 1 d . . .
H25 H -0.4358 0.2524 0.2306 0.069 Uiso 1 1 calc R . .
C26 C -0.31809(16) 0.23013(18) 0.32304(10) 0.0462(5) Uani 1 1 d . . .
H26 H -0.3289 0.3017 0.3414 0.055 Uiso 1 1 calc R . .
C27 C -0.23674(13) 0.15256(15) 0.36256(8) 0.0332(3) Uani 1 1 d . . .
C28 C -0.16065(14) 0.19043(14) 0.43250(9) 0.0337(4) Uani 1 1 d . . .
O1 O 0.47576(12) 0.29862(14) 0.53073(8) 0.0586(4) Uani 1 1 d . . .
O2 O 0.42121(12) 0.16225(15) 0.40956(9) 0.0622(4) Uani 1 1 d . . .
O3 O -0.19043(12) 0.27329(13) 0.46251(8) 0.0569(4) Uani 1 1 d . . .
O4 O -0.06715(9) 0.13668(11) 0.45412(6) 0.0379(3) Uani 1 1 d . . .
O5 O -0.16869(9) -0.08920(10) 0.42472(6) 0.0343(3) Uani 1 1 d . . .
O6 O -0.05402(11) -0.07377(12) 0.35780(6) 0.0435(3) Uani 1 1 d . . .
O1W O 0.00437(12) 0.28326(12) 0.57386(7) 0.0420(3) Uani 1 1 d D . .
H1C H 0.012(2) 0.2222(17) 0.5985(11) 0.063 Uiso 1 1 d D . .
H1D H -0.0607(15) 0.283(2) 0.5466(12) 0.063 Uiso 1 1 d D . .
N1 N 0.24286(13) 0.31775(13) 0.53607(9) 0.0409(4) Uani 1 1 d D . .
H1A H 0.2845(19) 0.305(2) 0.5058(11) 0.061 Uiso 1 1 d D . .
N2 N 0.04803(13) 0.34724(14) 0.42677(8) 0.0402(3) Uani 1 1 d D . .
H2A H -0.0192(14) 0.370(2) 0.4225(12) 0.060 Uiso 1 1 d D . .
N3 N 0.14036(12) 0.12021(14) 0.42210(7) 0.0371(3) Uani 1 1 d D . .
H3A H 0.0814(16) 0.0719(18) 0.4025(11) 0.056 Uiso 1 1 d D . .

loop_
_atom_site_aniso_label
_atom_site_aniso_U_11
_atom_site_aniso_U_22
_atom_site_aniso_U_33
_atom_site_aniso_U_23
_atom_site_aniso_U_13
_atom_site_aniso_U_12
Co1 0.02648(12) 0.02654(12) 0.03101(12) 0.00224(8) 0.00770(9) 0.00015(8)
C1 0.0338(9) 0.0428(10) 0.0500(10) -0.0014(8) 0.0038(8) -0.0043(8)
C2 0.0475(11) 0.0618(14) 0.0613(13) -0.0152(11) 0.0052(10) -0.0054(10)
C3 0.0610(15) 0.0716(17) 0.0802(17) -0.0273(14) -0.0041(14) -0.0142(13)
C4 0.0517(13) 0.0690(17) 0.102(2) -0.0135(15) 0.0013(14) -0.0275(12)
C5 0.0464(12) 0.0670(16) 0.0823(16) -0.0002(13) 0.0152(12) -0.0210(11)
C6 0.0363(9) 0.0477(11) 0.0558(11) -0.0020(9) 0.0077(9) -0.0075(8)
C7 0.0383(10) 0.0713(15) 0.0651(13) 0.0053(11) 0.0235(10) -0.0048(10)
C8 0.0462(12) 0.0911(19) 0.0605(13) -0.0001(13) 0.0201(11) 0.0139(12)
C9 0.0524(11) 0.0563(13) 0.0514(11) 0.0034(9) 0.0242(10) 0.0109(10)
C10 0.0825(17) 0.090(2) 0.0739(16) 0.0071(15) 0.0532(15) 0.0213(15)
C11 0.106(2) 0.096(2) 0.0518(13) -0.0047(14) 0.0377(15) 0.0436(19)
C12 0.097(2) 0.0619(16) 0.0532(13) -0.0142(11) 0.0087(14) 0.0281(15)
C13 0.0601(13) 0.0502(13) 0.0531(12) -0.0041(9) 0.0089(10) 0.0097(10)
C14 0.0433(9) 0.0465(11) 0.0350(9) 0.0029(7) 0.0132(8) 0.0131(8)
C15 0.0422(9) 0.0479(11) 0.0377(9) 0.0030(8) 0.0160(8) 0.0111(8)
C16 0.0537(11) 0.0493(11) 0.0396(9) 0.0080(8) 0.0210(9) 0.0068(9)
C17 0.0568(12) 0.0563(13) 0.0409(10) 0.0165(9) 0.0145(9) 0.0102(10)
C18 0.0524(11) 0.0332(10) 0.0789(15) 0.0169(10) 0.0118(11) -0.0002(9)
C19 0.0523(11) 0.0295(10) 0.0731(14) -0.0004(9) 0.0109(11) -0.0047(8)
C20 0.0372(9) 0.0466(11) 0.0440(10) -0.0006(8) 0.0099(8) -0.0072(8)
C21 0.0330(8) 0.0285(8) 0.0276(7) -0.0033(6) 0.0061(6) -0.0030(6)
C22 0.0308(8) 0.0363(9) 0.0278(7) 0.0054(6) 0.0086(6) -0.0028(7)
C23 0.0474(10) 0.0540(12) 0.0303(8) -0.0003(8) 0.0085(8) -0.0025(9)
C24 0.0512(11) 0.0797(16) 0.0286(9) 0.0116(9) 0.0004(9) 0.0015(11)
C25 0.0512(12) 0.0697(15) 0.0438(11) 0.0257(10) 0.0034(9) 0.0129(10)
C26 0.0432(10) 0.0423(11) 0.0500(11) 0.0123(8) 0.0094(9) 0.0078(8)
C27 0.0296(8) 0.0341(9) 0.0350(8) 0.0078(7) 0.0084(7) 0.0000(7)
C28 0.0307(8) 0.0290(8) 0.0404(9) -0.0005(7) 0.0090(7) -0.0022(6)
O1 0.0416(8) 0.0718(11) 0.0685(10) -0.0166(8) 0.0259(7) -0.0163(7)
O2 0.0464(8) 0.0603(10) 0.0801(11) 0.0041(8) 0.0191(8) 0.0051(7)
O3 0.0429(7) 0.0555(9) 0.0648(9) -0.0212(7) 0.0046(7) 0.0143(6)
O4 0.0298(6) 0.0339(6) 0.0447(7) -0.0085(5) 0.0034(5) 0.0017(5)
O5 0.0352(6) 0.0337(6) 0.0345(6) 0.0083(5) 0.0110(5) 0.0017(5)
O6 0.0461(7) 0.0476(8) 0.0420(7) 0.0025(6) 0.0210(6) 0.0088(6)
O1W 0.0458(7) 0.0373(7) 0.0394(7) -0.0067(5) 0.0077(6) 0.0036(6)
N1 0.0337(7) 0.0342(8) 0.0518(9) 0.0038(7) 0.0080(7) -0.0030(6)
N2 0.0371(8) 0.0345(8) 0.0477(8) 0.0083(6) 0.0109(7) 0.0052(6)
N3 0.0363(7) 0.0389(8) 0.0386(7) 0.0038(6) 0.0149(6) 0.0043(6)

loop_
_atom_type_symbol
_atom_type_description
_atom_type_scat_dispersion_real
_atom_type_scat_dispersion_imag
_atom_type_scat_source
C C 0.0033 0.0016 'International Tables Vol C Tables 4.2.6.8 and 6.1.1.4'
H H 0.0000 0.0000 'International Tables Vol C Tables 4.2.6.8 and 6.1.1.4'
N N 0.0061 0.0033 'International Tables Vol C Tables 4.2.6.8 and 6.1.1.4'
O O 0.0106 0.0060 'International Tables Vol C Tables 4.2.6.8 and 6.1.1.4'
Co Co 0.3494 0.9721 'International Tables Vol C Tables 4.2.6.8 and 6.1.1.4'

loop_
_geom_angle_atom_site_label_1
_geom_angle_atom_site_label_2
_geom_angle_atom_site_label_3
_geom_angle
_geom_angle_site_symmetry_1
_geom_angle_site_symmetry_3
_geom_angle_publ_flag
O5 Co1 O4 105.52(5) 3_556 . ?
O5 Co1 N3 93.95(6) 3_556 . ?
O4 Co1 N3 84.32(6) . . ?
O5 Co1 N2 166.60(5) 3_556 . ?
O4 Co1 N2 86.91(6) . . ?
N3 Co1 N2 82.12(6) . . ?
O5 Co1 N1 89.40(6) 3_556 . ?
O4 Co1 N1 165.08(5) . . ?
N3 Co1 N1 95.06(6) . . ?
N2 Co1 N1 78.25(6) . . ?
O5 Co1 O1W 90.66(5) 3_556 . ?
O4 Co1 O1W 83.42(5) . . ?
N3 Co1 O1W 167.66(5) . . ?
N2 Co1 O1W 95.82(6) . . ?
N1 Co1 O1W 96.43(6) . . ?
C2 C1 C6 117.87(18) . . ?
C2 C1 C20 120.60(19) . . ?
C6 C1 C20 121.51(17) . . ?
C1 C2 C3 121.0(2) . . ?
C1 C2 H2 119.5 . . ?
C3 C2 H2 119.5 . . ?
C4 C3 C2 120.0(2) . . ?
C4 C3 H3 120.0 . . ?
C2 C3 H3 120.0 . . ?
C3 C4 C5 120.6(2) . . ?
C3 C4 H4 119.7 . . ?
C5 C4 H4 119.7 . . ?
C4 C5 C6 119.2(2) . . ?
C4 C5 H5 120.4 . . ?
C6 C5 H5 120.4 . . ?
O1 C6 C5 124.0(2) . . ?
O1 C6 C1 114.82(16) . . ?
C5 C6 C1 121.1(2) . . ?
O1 C7 C8 108.07(18) . . ?
O1 C7 H7A 110.1 . . ?
C8 C7 H7A 110.1 . . ?
O1 C7 H7B 110.1 . . ?
C8 C7 H7B 110.1 . . ?
H7A C7 H7B 108.4 . . ?
O2 C8 C7 111.3(2) . . ?
O2 C8 H8A 109.4 . . ?
C7 C8 H8A 109.4 . . ?
O2 C8 H8B 109.4 . . ?
C7 C8 H8B 109.4 . . ?
H8A C8 H8B 108.0 . . ?
O2 C9 C10 120.4(2) . . ?
O2 C9 C14 118.86(18) . . ?
C10 C9 C14 120.8(2) . . ?
C11 C10 C9 119.5(3) . . ?
C11 C10 H10 120.2 . . ?
C9 C10 H10 120.2 . . ?
C10 C11 C12 120.8(2) . . ?
C10 C11 H11 119.6 . . ?
C12 C11 H11 119.6 . . ?
C11 C12 C13 119.8(3) . . ?
C11 C12 H12 120.1 . . ?
C13 C12 H12 120.1 . . ?
C14 C13 C12 120.5(2) . . ?
C14 C13 H13 119.8 . . ?
C12 C13 H13 119.8 . . ?
C13 C14 C9 118.48(19) . . ?
C13 C14 C15 120.36(19) . . ?
C9 C14 C15 121.04(19) . . ?
N3 C15 C14 117.47(14) . . ?
N3 C15 H15A 107.9 . . ?
C14 C15 H15A 107.9 . . ?
N3 C15 H15B 107.9 . . ?
C14 C15 H15B 107.9 . . ?
H15A C15 H15B 107.2 . . ?
N3 C16 C17 109.57(16) . . ?
N3 C16 H16A 109.8 . . ?
C17 C16 H16A 109.8 . . ?
N3 C16 H16B 109.8 . . ?
C17 C16 H16B 109.8 . . ?
H16A C16 H16B 108.2 . . ?
N2 C17 C16 110.53(16) . . ?
N2 C17 H17A 109.5 . . ?
C16 C17 H17A 109.5 . . ?
N2 C17 H17B 109.5 . . ?
C16 C17 H17B 109.5 . . ?
H17A C17 H17B 108.1 . . ?
N2 C18 C19 111.72(17) . . ?
N2 C18 H18A 109.3 . . ?
C19 C18 H18A 109.3 . . ?
N2 C18 H18B 109.3 . . ?
C19 C18 H18B 109.3 . . ?
H18A C18 H18B 107.9 . . ?
N1 C19 C18 109.44(17) . . ?
N1 C19 H19A 109.8 . . ?
C18 C19 H19A 109.8 . . ?
N1 C19 H19B 109.8 . . ?
C18 C19 H19B 109.8 . . ?
H19A C19 H19B 108.2 . . ?
N1 C20 C1 115.12(16) . . ?
N1 C20 H20A 108.5 . . ?
C1 C20 H20A 108.5 . . ?
N1 C20 H20B 108.5 . . ?
C1 C20 H20B 108.5 . . ?
H20A C20 H20B 107.5 . . ?
O5 C21 O6 126.60(15) . . ?
O5 C21 C22 113.48(14) . . ?
O6 C21 C22 119.83(14) . . ?
C27 C22 C23 118.95(16) . . ?
C27 C22 C21 122.58(14) . . ?
C23 C22 C21 118.37(16) . . ?
C24 C23 C22 120.64(19) . . ?
C24 C23 H23 119.7 . . ?
C22 C23 H23 119.7 . . ?
C25 C24 C23 120.52(19) . . ?
C25 C24 H24 119.7 . . ?
C23 C24 H24 119.7 . . ?
C24 C25 C26 119.70(18) . . ?
C24 C25 H25 120.2 . . ?
C26 C25 H25 120.2 . . ?
C25 C26 C27 120.5(2) . . ?
C25 C26 H26 119.7 . . ?
C27 C26 H26 119.7 . . ?
C22 C27 C26 119.68(16) . . ?
C22 C27 C28 120.46(14) . . ?
C26 C27 C28 119.67(16) . . ?
O3 C28 O4 125.18(16) . . ?
O3 C28 C27 119.01(15) . . ?
O4 C28 C27 115.71(15) . . ?
C6 O1 C7 118.83(16) . . ?
C9 O2 C8 114.45(18) . . ?
C28 O4 Co1 127.96(11) . . ?
C21 O5 Co1 130.71(11) . 3_556 ?
Co1 O1W H1C 93.8(18) . . ?
Co1 O1W H1D 97.5(18) . . ?
H1C O1W H1D 107(2) . . ?
C19 N1 C20 115.37(16) . . ?
C19 N1 Co1 103.80(11) . . ?
C20 N1 Co1 118.16(12) . . ?
C19 N1 H1A 105.1(15) . . ?
C20 N1 H1A 105.7(15) . . ?
Co1 N1 H1A 107.8(15) . . ?
C17 N2 C18 114.18(18) . . ?
C17 N2 Co1 105.54(11) . . ?
C18 N2 Co1 110.73(12) . . ?
C17 N2 H2A 106.3(16) . . ?
C18 N2 H2A 110.8(17) . . ?
Co1 N2 H2A 109.0(16) . . ?
C16 N3 C15 115.21(15) . . ?
C16 N3 Co1 108.22(12) . . ?
C15 N3 Co1 112.56(11) . . ?
C16 N3 H3A 106.8(15) . . ?
C15 N3 H3A 109.4(15) . . ?
Co1 N3 H3A 103.9(15) . . ?

loop_
_geom_bond_atom_site_label_1
_geom_bond_atom_site_label_2
_geom_bond_distance
_geom_bond_site_symmetry_2
_geom_bond_publ_flag
Co1 O5 2.0120(12) 3_556 ?
Co1 O4 2.0904(12) . ?
Co1 N3 2.1628(15) . ?
Co1 N2 2.1960(16) . ?
Co1 N1 2.2071(16) . ?
Co1 O1W 2.2299(14) . ?
C1 C2 1.382(3) . ?
C1 C6 1.409(3) . ?
C1 C20 1.528(3) . ?
C2 C3 1.408(3) . ?
C2 H2 0.9300 . ?
C3 C4 1.376(4) . ?
C3 H3 0.9300 . ?
C4 C5 1.378(4) . ?
C4 H4 0.9300 . ?
C5 C6 1.407(3) . ?
C5 H5 0.9300 . ?
C6 O1 1.373(3) . ?
C7 O1 1.437(2) . ?
C7 C8 1.497(4) . ?
C7 H7A 0.9700 . ?
C7 H7B 0.9700 . ?
C8 O2 1.416(3) . ?
C8 H8A 0.9700 . ?
C8 H8B 0.9700 . ?
C9 O2 1.383(3) . ?
C9 C10 1.395(3) . ?
C9 C14 1.404(3) . ?
C10 C11 1.368(4) . ?
C10 H10 0.9300 . ?
C11 C12 1.387(4) . ?
C11 H11 0.9300 . ?
C12 C13 1.393(3) . ?
C12 H12 0.9300 . ?
C13 C14 1.388(3) . ?
C13 H13 0.9300 . ?
C14 C15 1.513(2) . ?
C15 N3 1.488(2) . ?
C15 H15A 0.9700 . ?
C15 H15B 0.9700 . ?
C16 N3 1.471(2) . ?
C16 C17 1.532(3) . ?
C16 H16A 0.9700 . ?
C16 H16B 0.9700 . ?
C17 N2 1.484(3) . ?
C17 H17A 0.9700 . ?
C17 H17B 0.9700 . ?
C18 N2 1.484(3) . ?
C18 C19 1.500(3) . ?
C18 H18A 0.9700 . ?
C18 H18B 0.9700 . ?
C19 N1 1.468(2) . ?
C19 H19A 0.9700 . ?
C19 H19B 0.9700 . ?
C20 N1 1.487(2) . ?
C20 H20A 0.9700 . ?
C20 H20B 0.9700 . ?
C21 O5 1.263(2) . ?
C21 O6 1.264(2) . ?
C21 C22 1.521(2) . ?
C22 C27 1.392(2) . ?
C22 C23 1.403(2) . ?
C23 C24 1.392(3) . ?
C23 H23 0.9300 . ?
C24 C25 1.371(3) . ?
C24 H24 0.9300 . ?
C25 C26 1.392(3) . ?
C25 H25 0.9300 . ?
C26 C27 1.407(2) . ?
C26 H26 0.9300 . ?
C27 C28 1.519(2) . ?
C28 O3 1.246(2) . ?
C28 O4 1.274(2) . ?
O5 Co1 2.0120(12) 3_556 ?
O1W H1C 0.850(16) . ?
O1W H1D 0.834(16) . ?
N1 H1A 0.928(16) . ?
N2 H2A 0.858(16) . ?
N3 H3A 0.911(15) . ?

loop_
_geom_hbond_atom_site_label_D
_geom_hbond_atom_site_label_H
_geom_hbond_atom_site_label_A
_geom_hbond_distance_DH
_geom_hbond_distance_HA
_geom_hbond_distance_DA
_geom_hbond_angle_DHA
_geom_hbond_site_symmetry_A
N1 H1A O1 0.928(16) 2.28(2) 2.944(2) 127.6(19) .
O1W H1D O3 0.834(16) 1.974(17) 2.783(2) 163(3) .
O1W H1C O6 0.850(16) 1.923(17) 2.756(2) 166(3) 3_556

loop_
_geom_torsion_atom_site_label_1
_geom_torsion_atom_site_label_2
_geom_torsion_atom_site_label_3
_geom_torsion_atom_site_label_4
_geom_torsion
_geom_torsion_site_symmetry_1
_geom_torsion_site_symmetry_2
_geom_torsion_site_symmetry_3
_geom_torsion_site_symmetry_4
_geom_torsion_publ_flag
C6 C1 C2 C3 0.6(3) . . . . ?
C20 C1 C2 C3 178.9(2) . . . . ?
C1 C2 C3 C4 0.4(4) . . . . ?
C2 C3 C4 C5 0.2(4) . . . . ?
C3 C4 C5 C6 -1.8(4) . . . . ?
C4 C5 C6 O1 -176.6(2) . . . . ?
C4 C5 C6 C1 2.9(4) . . . . ?
C2 C1 C6 O1 177.22(19) . . . . ?
C20 C1 C6 O1 -1.0(3) . . . . ?
C2 C1 C6 C5 -2.3(3) . . . . ?
C20 C1 C6 C5 179.5(2) . . . . ?
O1 C7 C8 O2 62.8(3) . . . . ?
O2 C9 C10 C11 -177.3(2) . . . . ?
C14 C9 C10 C11 1.7(4) . . . . ?
C9 C10 C11 C12 1.5(4) . . . . ?
C10 C11 C12 C13 -2.6(4) . . . . ?
C11 C12 C13 C14 0.6(4) . . . . ?
C12 C13 C14 C9 2.5(3) . . . . ?
C12 C13 C14 C15 -173.63(19) . . . . ?
O2 C9 C14 C13 175.42(18) . . . . ?
C10 C9 C14 C13 -3.6(3) . . . . ?
O2 C9 C14 C15 -8.5(3) . . . . ?
C10 C9 C14 C15 172.5(2) . . . . ?
C13 C14 C15 N3 -84.7(2) . . . . ?
C9 C14 C15 N3 99.3(2) . . . . ?
N3 C16 C17 N2 56.4(2) . . . . ?
N2 C18 C19 N1 48.2(3) . . . . ?
C2 C1 C20 N1 122.8(2) . . . . ?
C6 C1 C20 N1 -59.0(3) . . . . ?
O5 C21 C22 C27 68.0(2) . . . . ?
O6 C21 C22 C27 -115.30(18) . . . . ?
O5 C21 C22 C23 -108.28(18) . . . . ?
O6 C21 C22 C23 68.5(2) . . . . ?
C27 C22 C23 C24 0.7(3) . . . . ?
C21 C22 C23 C24 177.05(17) . . . . ?
C22 C23 C24 C25 -0.4(3) . . . . ?
C23 C24 C25 C26 -0.1(3) . . . . ?
C24 C25 C26 C27 0.4(3) . . . . ?
C23 C22 C27 C26 -0.4(2) . . . . ?
C21 C22 C27 C26 -176.62(16) . . . . ?
C23 C22 C27 C28 -175.34(16) . . . . ?
C21 C22 C27 C28 8.4(2) . . . . ?
C25 C26 C27 C22 -0.1(3) . . . . ?
C25 C26 C27 C28 174.86(18) . . . . ?
C22 C27 C28 O3 -164.70(17) . . . . ?
C26 C27 C28 O3 20.4(3) . . . . ?
C22 C27 C28 O4 18.7(2) . . . . ?
C26 C27 C28 O4 -156.25(17) . . . . ?
C5 C6 O1 C7 6.1(3) . . . . ?
C1 C6 O1 C7 -173.36(19) . . . . ?
C8 C7 O1 C6 157.56(19) . . . . ?
C10 C9 O2 C8 -65.5(3) . . . . ?
C14 C9 O2 C8 115.5(2) . . . . ?
C7 C8 O2 C9 -171.60(19) . . . . ?
O3 C28 O4 Co1 -38.6(3) . . . . ?
C27 C28 O4 Co1 137.78(12) . . . . ?
O5 Co1 O4 C28 141.97(14) 3_556 . . . ?
N3 Co1 O4 C28 -125.50(15) . . . . ?
N2 Co1 O4 C28 -43.11(15) . . . . ?
N1 Co1 O4 C28 -37.2(3) . . . . ?
O1W Co1 O4 C28 53.11(15) . . . . ?
O6 C21 O5 Co1 6.2(2) . . . 3_556 ?
C22 C21 O5 Co1 -177.34(10) . . . 3_556 ?
C18 C19 N1 C20 174.17(17) . . . . ?
C18 C19 N1 Co1 -54.96(19) . . . . ?
C1 C20 N1 C19 -58.4(2) . . . . ?
C1 C20 N1 Co1 178.04(13) . . . . ?
O5 Co1 N1 C19 -149.95(14) 3_556 . . . ?
O4 Co1 N1 C19 29.2(3) . . . . ?
N3 Co1 N1 C19 116.14(14) . . . . ?
N2 Co1 N1 C19 35.28(13) . . . . ?
O1W Co1 N1 C19 -59.35(14) . . . . ?
O5 Co1 N1 C20 -20.75(14) 3_556 . . . ?
O4 Co1 N1 C20 158.42(18) . . . . ?
N3 Co1 N1 C20 -114.66(14) . . . . ?
N2 Co1 N1 C20 164.48(15) . . . . ?
O1W Co1 N1 C20 69.85(14) . . . . ?
C16 C17 N2 C18 79.9(2) . . . . ?
C16 C17 N2 Co1 -41.93(19) . . . . ?
C19 C18 N2 C17 -134.20(19) . . . . ?
C19 C18 N2 Co1 -15.3(2) . . . . ?
O5 Co1 N2 C17 89.7(3) 3_556 . . . ?
O4 Co1 N2 C17 -68.74(12) . . . . ?
N3 Co1 N2 C17 15.95(12) . . . . ?
N1 Co1 N2 C17 112.82(13) . . . . ?
O1W Co1 N2 C17 -151.80(12) . . . . ?
O5 Co1 N2 C18 -34.4(3) 3_556 . . . ?
O4 Co1 N2 C18 167.22(14) . . . . ?
N3 Co1 N2 C18 -108.09(15) . . . . ?
N1 Co1 N2 C18 -11.22(14) . . . . ?
O1W Co1 N2 C18 84.16(14) . . . . ?
C17 C16 N3 C15 -165.96(17) . . . . ?
C17 C16 N3 Co1 -38.98(19) . . . . ?
C14 C15 N3 C16 -47.1(2) . . . . ?
C14 C15 N3 Co1 -171.84(14) . . . . ?
O5 Co1 N3 C16 -154.39(12) 3_556 . . . ?
O4 Co1 N3 C16 100.39(12) . . . . ?
N2 Co1 N3 C16 12.73(12) . . . . ?
N1 Co1 N3 C16 -64.64(12) . . . . ?
O1W Co1 N3 C16 93.9(3) . . . . ?
O5 Co1 N3 C15 -25.89(13) 3_556 . . . ?
O4 Co1 N3 C15 -131.12(13) . . . . ?
N2 Co1 N3 C15 141.22(13) . . . . ?
N1 Co1 N3 C15 63.86(13) . . . . ?
O1W Co1 N3 C15 -137.6(2) . . . . ?
